data_4316108
loop_
_publ_author_name
'Karl O. Christe'
'David A. Dixon'
'Daniel J. Grant'
'Ralf Haiges'
'Fook S. Tham'
'Ashwani Vij'
'Vandana Vij'
'Tsang-Hsiu Wang'
'William W. Wilson'

_publ_contact_author_address
;Loker Hydrocarbon Research Institute
University of Southern California
Los Angeles, CA 90089
;
_publ_contact_author_email kchriste@usc.edu
_publ_contact_author_name 'Prof. Dr. Karl Christe'
_publ_section_title
;
 Dinitrogen Difluoride Chemistry. Improved Syntheses of cis- and
 trans-N2F2, Synthesis and Characterization of N2F+Sn2F9-, Ordered Crystal
 Structure of N2F+Sb2F11-, High-Level Electronic Structure Calculations of
 cis-N2F2, trans-N2F2, F2N=N, and N2F+, and Mechanism of the trans-cis
 Isomerization of N2F2
;
_journal_name_full 'Inorganic Chemistry'
_journal_page_first 6823
_journal_page_last 6833
_journal_paper_doi 10.1021/ic100471s
_journal_volume 49
_journal_year 2010
_chemical_absolute_configuration unk
_chemical_compound_source 'From Cis-N2F2'
_chemical_formula_moiety 'F6 Sb, N2 F'
_chemical_formula_sum 'F7 N2 Sb'
_chemical_formula_weight 282.77
_chemical_name_common 'Fluorodiazonium antimonyhexafluoride'
_chemical_name_systematic 'Fluorodiazonium antimonyhexafluoride'
_chemical_properties_physical 'air-sensitive, moisture-sensitive'
_space_group_IT_number 65
_symmetry_cell_setting orthorhombic
_symmetry_Int_Tables_number 65
_symmetry_space_group_name_Hall '-C 2 2'
_symmetry_space_group_name_H-M 'C m m m'
_atom_sites_solution_primary direct
_atom_sites_solution_secondary difmap
_audit_creation_method SHELXL-97
_cell_angle_alpha 90.00
_cell_angle_beta 90.00
_cell_angle_gamma 90.00
_cell_formula_units_Z 2
_cell_length_a 6.8824(9)
_cell_length_b 7.5308(9)
_cell_length_c 5.5695(7)
_cell_measurement_reflns_used 936
_cell_measurement_temperature 203(2)
_cell_measurement_theta_max 25.33
_cell_measurement_theta_min 3.66
_cell_volume 288.67(6)
_computing_cell_refinement 'BRUKER SMART'
_computing_data_collection 'Bruker SMART'
_computing_data_reduction 'BRUKER SAINT'
_computing_molecular_graphics SHELXTL
_computing_publication_material SHELXTL
_computing_structure_refinement 'SHELXL-97 (Sheldrick, 1997)'
_computing_structure_solution 'SHELXS-97 (Sheldrick, 1990)'
_diffrn_ambient_temperature 203(2)
_diffrn_measured_fraction_theta_full 1.000
_diffrn_measured_fraction_theta_max 1.000
_diffrn_measurement_device_type 'Bruker APEX'
_diffrn_measurement_method Omega
_diffrn_radiation_monochromator graphite
_diffrn_radiation_probe x-ray
_diffrn_radiation_type MoK\a
_diffrn_radiation_wavelength 0.71073
_diffrn_reflns_av_R_equivalents 0.0833
_diffrn_reflns_av_sigmaI/netI 0.0466
_diffrn_reflns_limit_h_max 8
_diffrn_reflns_limit_h_min -7
_diffrn_reflns_limit_k_max 9
_diffrn_reflns_limit_k_min -8
_diffrn_reflns_limit_l_max 6
_diffrn_reflns_limit_l_min -6
_diffrn_reflns_number 936
_diffrn_reflns_theta_full 25.33
_diffrn_reflns_theta_max 25.33
_diffrn_reflns_theta_min 3.66
_diffrn_source 'fine-focus sealed tube'
_diffrn_source_type 'Bruker APEX CCD'
_diffrn_standards_decay_% 0
_diffrn_standards_interval_count 30
_diffrn_standards_interval_time 360
_diffrn_standards_number 100
_exptl_absorpt_coefficient_mu 4.864
_exptl_absorpt_correction_T_max 0.4747
_exptl_absorpt_correction_T_min 0.1947
_exptl_absorpt_correction_type empirical
_exptl_absorpt_process_details SADABS
_exptl_crystal_colour Colorless
_exptl_crystal_density_diffrn 3.253
_exptl_crystal_density_method 'not measured'
_exptl_crystal_description Prismatic
_exptl_crystal_F_000 256
_exptl_crystal_recrystallization_method 'Anhydrous HF'
_exptl_crystal_size_max 0.50
_exptl_crystal_size_mid 0.21
_exptl_crystal_size_min 0.18
_refine_diff_density_max 1.475
_refine_diff_density_min -1.367
_refine_diff_density_rms 0.336
_refine_ls_extinction_method none
_refine_ls_goodness_of_fit_ref 1.105
_refine_ls_matrix_type full
_refine_ls_number_parameters 21
_refine_ls_number_reflns 172
_refine_ls_number_restraints 0
_refine_ls_restrained_S_all 1.105
_refine_ls_R_factor_all 0.0389
_refine_ls_R_factor_gt 0.0389
_refine_ls_shift/su_max 0.000
_refine_ls_shift/su_mean 0.000
_refine_ls_structure_factor_coef Fsqd
_refine_ls_weighting_details 'calc w=1/[\s^2^(Fo^2^)+(0.0721P)^2^+0.0000P] where P=(Fo^2^+2Fc^2^)/3'
_refine_ls_weighting_scheme calc
_refine_ls_wR_factor_gt 0.0887
_refine_ls_wR_factor_ref 0.0887
_reflns_number_gt 172
_reflns_number_total 172
_reflns_threshold_expression >2sigma(I)
_cod_data_source_file ic100471s_si_002.cif
_cod_data_source_block cmmm
_cod_database_code 4316108

loop_
_symmetry_equiv_pos_as_xyz
'x, y, z'
'-x, -y, z'
'-x, y, -z'
'x, -y, -z'
'x+1/2, y+1/2, z'
'-x+1/2, -y+1/2, z'
'-x+1/2, y+1/2, -z'
'x+1/2, -y+1/2, -z'
'-x, -y, -z'
'x, y, -z'
'x, -y, z'
'-x, y, z'
'-x+1/2, -y+1/2, -z'
'x+1/2, y+1/2, -z'
'x+1/2, -y+1/2, z'
'-x+1/2, y+1/2, z'

loop_
_atom_site_label
_atom_site_type_symbol
_atom_site_fract_x
_atom_site_fract_y
_atom_site_fract_z
_atom_site_U_iso_or_equiv
_atom_site_adp_type
_atom_site_occupancy
_atom_site_symmetry_multiplicity
_atom_site_calc_flag
_atom_site_refinement_flags
_atom_site_disorder_assembly
_atom_site_disorder_group
Sb1 Sb 0.0000 0.5000 0.0000 0.0160(5) Uani 1 8 d S . .
F2 F 0.1901(9) 0.5000 0.2410(11) 0.0426(14) Uani 1 2 d S . .
F1 F 0.0000 0.2535(12) 0.0000 0.046(2) Uani 1 4 d S . .
N2 N 0.5000 0.5000 0.5000 0.032(4) Uani 1 8 d S . .
N1 N 0.5000 0.6553(12) 0.5000 0.039(2) Uani 0.50 4 d SP . .
F3 F 0.5000 0.6553(12) 0.5000 0.039(2) Uani 0.50 4 d SP . .

loop_
_atom_site_aniso_label
_atom_site_aniso_U_11
_atom_site_aniso_U_22
_atom_site_aniso_U_33
_atom_site_aniso_U_23
_atom_site_aniso_U_13
_atom_site_aniso_U_12
Sb1 0.0084(7) 0.0339(7) 0.0057(6) 0.000 0.000 0.000
F2 0.023(3) 0.078(4) 0.026(3) 0.000 -0.012(3) 0.000
F1 0.044(6) 0.032(4) 0.062(6) 0.000 0.000 0.000
N2 0.018(9) 0.064(14) 0.014(8) 0.000 0.000 0.000
N1 0.045(7) 0.036(6) 0.036(6) 0.000 0.000 0.000
F3 0.045(7) 0.036(6) 0.036(6) 0.000 0.000 0.000

loop_
_atom_type_symbol
_atom_type_description
_atom_type_scat_dispersion_real
_atom_type_scat_dispersion_imag
_atom_type_scat_source
N N 0.0061 0.0033 'International Tables Vol C Tables 4.2.6.8 and 6.1.1.4'
F F 0.0171 0.0103 'International Tables Vol C Tables 4.2.6.8 and 6.1.1.4'
Sb Sb -0.5866 1.5461 'International Tables Vol C Tables 4.2.6.8 and 6.1.1.4'

loop_
_geom_angle_atom_site_label_1
_geom_angle_atom_site_label_2
_geom_angle_atom_site_label_3
_geom_angle
_geom_angle_site_symmetry_1
_geom_angle_site_symmetry_3
_geom_angle_publ_flag
F1 Sb1 F1 180.0 9_565 . ?
F1 Sb1 F2 90.0 9_565 9_565 ?
F1 Sb1 F2 90.0 . 9_565 ?
F1 Sb1 F2 90.000(1) 9_565 10 ?
F1 Sb1 F2 90.0 . 10 ?
F2 Sb1 F2 88.5(4) 9_565 10 ?
F1 Sb1 F2 90.000(1) 9_565 2_565 ?
F1 Sb1 F2 90.0 . 2_565 ?
F2 Sb1 F2 91.5(4) 9_565 2_565 ?
F2 Sb1 F2 180.000(1) 10 2_565 ?
F1 Sb1 F2 90.0 9_565 . ?
F1 Sb1 F2 90.0 . . ?
F2 Sb1 F2 180.0(3) 9_565 . ?
F2 Sb1 F2 91.5(4) 10 . ?
F2 Sb1 F2 88.5(4) 2_565 . ?
F3 N2 N1 0.000(1) 9_666 9_666 ?
F3 N2 N1 180.000(2) 9_666 . ?
N1 N2 N1 180.000(2) 9_666 . ?

loop_
_geom_bond_atom_site_label_1
_geom_bond_atom_site_label_2
_geom_bond_distance
_geom_bond_site_symmetry_2
_geom_bond_publ_flag
Sb1 F1 1.856(9) 9_565 ?
Sb1 F1 1.856(9) . ?
Sb1 F2 1.874(6) 9_565 ?
Sb1 F2 1.874(6) 10 ?
Sb1 F2 1.874(6) 2_565 ?
Sb1 F2 1.874(6) . ?
N2 F3 1.170(9) 9_666 ?
N2 N1 1.170(9) 9_666 ?
N2 N1 1.170(9) . ?
